data_4328179
loop_
_publ_author_name
'Noriko Chikaraishi Kasuga'
'Rie Yoshikawa'
'Yoshitaka Sakai'
'Kenji Nomiya'

_publ_section_title
;
 Syntheses, Structures, and Antimicrobial Activities of Remarkably
 Light-Stable and Water-Soluble Silver Complexes with Amino Acid
 Derivatives, Silver(I) N-Acetylmethioninates
;
_journal_name_full 'Inorganic Chemistry'
_journal_page_first 1640
_journal_page_last 1647
_journal_paper_doi 10.1021/ic201950p
_journal_volume 51
_journal_year 2012
_chemical_absolute_configuration L
_chemical_compound_source 'local laboratory'
_chemical_formula_moiety 'C7 H12 Ag N O3 S'
_chemical_formula_sum 'C7 H12 Ag N O3 S'
_chemical_formula_weight 298.12
_chemical_name_systematic ?
_space_group_IT_number 5
_symmetry_cell_setting monoclinic
_symmetry_space_group_name_Hall 'C 2y'
_symmetry_space_group_name_H-M 'C 1 2 1'
_atom_sites_solution_hydrogens geom
_atom_sites_solution_primary direct
_atom_sites_solution_secondary difmap
_audit_creation_method SHELXL-97
_cell_angle_alpha 90.00
_cell_angle_beta 117.911(9)
_cell_angle_gamma 90.00
_cell_formula_units_Z 4
_cell_length_a 16.124(5)
_cell_length_b 4.7856(14)
_cell_length_c 15.443(5)
_cell_measurement_reflns_used 2949
_cell_measurement_temperature 90
_cell_measurement_theta_max 28.27
_cell_measurement_theta_min 2.53
_cell_volume 1053.0(6)
_computing_cell_refinement 'Bruker SMART'
_computing_data_collection 'Bruker SMART'
_computing_data_reduction 'Bruker SAINT'
_computing_molecular_graphics 'Bruker SHELXTL'
_computing_publication_material 'Bruker SHELXTL'
_computing_structure_refinement 'SHELXL-97 (Sheldrick, 1997)'
_computing_structure_solution 'SHELXS-97 (Sheldrick, 1990)'
_diffrn_ambient_temperature 90
_diffrn_detector_area_resol_mean 8.366
_diffrn_measured_fraction_theta_full 0.992
_diffrn_measured_fraction_theta_max 0.992
_diffrn_measurement_device_type 'Smart APEX CCD area detector'
_diffrn_measurement_method 'phi and omega scans'
_diffrn_radiation_monochromator graphite
_diffrn_radiation_source 'fine-focus sealed tube'
_diffrn_radiation_type MoK\a
_diffrn_radiation_wavelength 0.71073
_diffrn_reflns_av_R_equivalents 0.0332
_diffrn_reflns_av_sigmaI/netI 0.0395
_diffrn_reflns_limit_h_max 17
_diffrn_reflns_limit_h_min -21
_diffrn_reflns_limit_k_max 6
_diffrn_reflns_limit_k_min -6
_diffrn_reflns_limit_l_max 20
_diffrn_reflns_limit_l_min -20
_diffrn_reflns_number 4188
_diffrn_reflns_theta_full 28.34
_diffrn_reflns_theta_max 28.34
_diffrn_reflns_theta_min 1.49
_diffrn_standards_decay_% 0
_diffrn_standards_interval_count none
_diffrn_standards_number 0
_exptl_absorpt_coefficient_mu 2.088
_exptl_absorpt_correction_T_max 0.9211
_exptl_absorpt_correction_T_min 0.4339
_exptl_absorpt_correction_type empirical
_exptl_absorpt_process_details SADABS
_exptl_crystal_colour colorless
_exptl_crystal_density_diffrn 1.880
_exptl_crystal_description needle
_exptl_crystal_F_000 592
_exptl_crystal_size_max 0.48
_exptl_crystal_size_mid 0.05
_exptl_crystal_size_min 0.04
_refine_diff_density_max 2.963
_refine_diff_density_min -0.901
_refine_diff_density_rms 0.200
_refine_ls_abs_structure_details 'Flack H D (1983), Acta Cryst. A39, 876-881'
_refine_ls_abs_structure_Flack -0.06(5)
_refine_ls_extinction_method none
_refine_ls_goodness_of_fit_ref 1.109
_refine_ls_hydrogen_treatment noref
_refine_ls_matrix_type full
_refine_ls_number_parameters 120
_refine_ls_number_reflns 2463
_refine_ls_number_restraints 175
_refine_ls_restrained_S_all 1.070
_refine_ls_R_factor_all 0.0385
_refine_ls_R_factor_gt 0.0360
_refine_ls_shift/su_max 0.001
_refine_ls_shift/su_mean 0.000
_refine_ls_structure_factor_coef Fsqd
_refine_ls_weighting_details 'calc w=1/[\s^2^(Fo^2^)+(0.0691P)^2^+0.0678P] where P=(Fo^2^+2Fc^2^)/3'
_refine_ls_weighting_scheme calc
_refine_ls_wR_factor_gt 0.0991
_refine_ls_wR_factor_ref 0.1015
_reflns_number_gt 2342
_reflns_number_total 2463
_reflns_threshold_expression I>2\s(I)
_cod_data_source_file ic201950p_si_001_1.cif
_cod_data_source_block ryo05s
_cod_original_sg_symbol_Hall 'C 2y '
_cod_database_code 4328179

loop_
_symmetry_equiv_pos_as_xyz
'x, y, z'
'-x, y, -z'
'x+1/2, y+1/2, z'
'-x+1/2, y+1/2, -z'

loop_
_atom_site_label
_atom_site_type_symbol
_atom_site_fract_x
_atom_site_fract_y
_atom_site_fract_z
_atom_site_U_iso_or_equiv
_atom_site_adp_type
_atom_site_occupancy
_atom_site_symmetry_multiplicity
_atom_site_calc_flag
_atom_site_refinement_flags
Ag1 Ag 0.467531(18) 0.37578(10) 0.57307(2) 0.01959(12) Uani 1 1 d U
C1 C 0.1675(3) 0.0995(10) 0.6260(4) 0.0157(9) Uani 1 1 d U
C2 C 0.2503(3) 0.2747(10) 0.6977(3) 0.0155(8) Uani 1 1 d U
H2 H 0.2291 0.4737 0.6904 0.019 Uiso 1 1 calc R
C3 C 0.3326(3) 0.2598(10) 0.6747(4) 0.0164(9) Uani 1 1 d U
H3A H 0.3145 0.3516 0.6110 0.020 Uiso 1 1 calc R
H3B H 0.3865 0.3635 0.7256 0.020 Uiso 1 1 calc R
C4 C 0.3622(3) -0.0386(10) 0.6707(4) 0.0168(9) Uani 1 1 d U
H4A H 0.3111 -0.1338 0.6138 0.020 Uiso 1 1 calc R
H4B H 0.3709 -0.1379 0.7306 0.020 Uiso 1 1 calc R
C5 C 0.5561(4) 0.0152(13) 0.7835(4) 0.0248(11) Uani 1 1 d U
H5A H 0.5287 0.1393 0.8138 0.037 Uiso 1 1 calc R
H5B H 0.6097 0.1081 0.7823 0.037 Uiso 1 1 calc R
H5C H 0.5772 -0.1580 0.8215 0.037 Uiso 1 1 calc R
C6 C 0.3157(4) 0.3621(17) 0.8745(3) 0.0282(10) Uani 1 1 d U
C7 C 0.3398(6) 0.2441(15) 0.9737(4) 0.0412(16) Uani 1 1 d U
H7A H 0.4066 0.2751 1.0182 0.062 Uiso 1 1 calc R
H7B H 0.3266 0.0431 0.9679 0.062 Uiso 1 1 calc R
H7C H 0.3020 0.3371 0.9997 0.062 Uiso 1 1 calc R
N1 N 0.2780(3) 0.1875(8) 0.7997(3) 0.0161(8) Uani 1 1 d U
H1N H 0.2690 0.0126 0.8108 0.019 Uiso 1 1 calc R
O1 O 0.1311(2) -0.0749(7) 0.6595(3) 0.0217(8) Uani 1 1 d U
O2 O 0.1420(3) 0.1471(8) 0.5369(3) 0.0244(8) Uani 1 1 d U
O3 O 0.3302(4) 0.6132(9) 0.8639(3) 0.0489(15) Uani 1 1 d U
S1 S 0.46954(7) -0.0646(2) 0.66073(8) 0.0166(3) Uani 1 1 d U

loop_
_atom_site_aniso_label
_atom_site_aniso_U_11
_atom_site_aniso_U_22
_atom_site_aniso_U_33
_atom_site_aniso_U_23
_atom_site_aniso_U_13
_atom_site_aniso_U_12
Ag1 0.01398(16) 0.02389(19) 0.02081(17) 0.00593(18) 0.00807(12) 0.00014(15)
C1 0.0104(19) 0.013(2) 0.022(2) 0.0030(18) 0.0059(17) 0.0043(15)
C2 0.016(2) 0.0107(18) 0.020(2) 0.0000(17) 0.0079(17) 0.0014(16)
C3 0.014(2) 0.011(2) 0.028(2) -0.0006(18) 0.0133(19) -0.0015(16)
C4 0.015(2) 0.012(2) 0.026(2) 0.0023(17) 0.0123(18) -0.0003(15)
C5 0.023(3) 0.028(3) 0.019(2) 0.001(2) 0.005(2) -0.004(2)
C6 0.037(2) 0.016(2) 0.022(2) 0.005(3) 0.0056(18) 0.009(3)
C7 0.068(5) 0.030(3) 0.020(3) 0.000(2) 0.016(3) 0.003(3)
N1 0.0183(19) 0.0099(18) 0.0204(19) 0.0008(15) 0.0093(16) -0.0001(14)
O1 0.0158(14) 0.020(2) 0.0275(16) 0.0053(15) 0.0084(12) -0.0028(13)
O2 0.0244(19) 0.026(2) 0.0211(18) -0.0014(15) 0.0093(15) -0.0067(15)
O3 0.082(4) 0.0120(19) 0.025(2) -0.0028(17) 0.003(2) 0.000(2)
S1 0.0138(5) 0.0159(7) 0.0204(5) -0.0002(4) 0.0083(4) 0.0018(3)

loop_
_atom_type_symbol
_atom_type_description
_atom_type_scat_dispersion_real
_atom_type_scat_dispersion_imag
_atom_type_scat_source
C C 0.0033 0.0016 'International Tables Vol C Tables 4.2.6.8 and 6.1.1.4'
H H 0.0000 0.0000 'International Tables Vol C Tables 4.2.6.8 and 6.1.1.4'
N N 0.0061 0.0033 'International Tables Vol C Tables 4.2.6.8 and 6.1.1.4'
O O 0.0106 0.0060 'International Tables Vol C Tables 4.2.6.8 and 6.1.1.4'
S S 0.1246 0.1234 'International Tables Vol C Tables 4.2.6.8 and 6.1.1.4'
Ag Ag -0.8971 1.1015 'International Tables Vol C Tables 4.2.6.8 and 6.1.1.4'

loop_
_geom_angle_atom_site_label_1
_geom_angle_atom_site_label_2
_geom_angle_atom_site_label_3
_geom_angle
_geom_angle_site_symmetry_1
_geom_angle_site_symmetry_3
O2 Ag1 O1 131.29(14) 4_556 3
O2 Ag1 S1 135.70(11) 4_556 .
O1 Ag1 S1 92.90(9) 3 .
O2 Ag1 Ag1 81.47(10) 4_556 2_656
O1 Ag1 Ag1 73.94(9) 3 2_656
S1 Ag1 Ag1 120.29(3) . 2_656
O2 Ag1 S1 69.96(11) 4_556 1_565
O1 Ag1 S1 83.18(9) 3 1_565
S1 Ag1 S1 121.01(5) . 1_565
Ag1 Ag1 S1 114.87(2) 2_656 1_565
O2 C1 O1 126.3(5) . .
O2 C1 C2 114.9(4) . .
O1 C1 C2 118.9(4) . .
N1 C2 C1 110.0(4) . .
N1 C2 C3 111.8(4) . .
C1 C2 C3 111.5(4) . .
N1 C2 H2 107.8 . .
C1 C2 H2 107.8 . .
C3 C2 H2 107.8 . .
C4 C3 C2 112.2(4) . .
C4 C3 H3A 109.2 . .
C2 C3 H3A 109.2 . .
C4 C3 H3B 109.2 . .
C2 C3 H3B 109.2 . .
H3A C3 H3B 107.9 . .
C3 C4 S1 113.6(3) . .
C3 C4 H4A 108.9 . .
S1 C4 H4A 108.9 . .
C3 C4 H4B 108.9 . .
S1 C4 H4B 108.9 . .
H4A C4 H4B 107.7 . .
S1 C5 H5A 109.5 . .
S1 C5 H5B 109.5 . .
H5A C5 H5B 109.5 . .
S1 C5 H5C 109.5 . .
H5A C5 H5C 109.5 . .
H5B C5 H5C 109.5 . .
O3 C6 N1 122.1(5) . .
O3 C6 C7 121.3(6) . .
N1 C6 C7 116.6(6) . .
C6 C7 H7A 109.5 . .
C6 C7 H7B 109.5 . .
H7A C7 H7B 109.5 . .
C6 C7 H7C 109.5 . .
H7A C7 H7C 109.5 . .
H7B C7 H7C 109.5 . .
C6 N1 C2 122.6(5) . .
C6 N1 H1N 118.7 . .
C2 N1 H1N 118.7 . .
C1 O1 Ag1 116.6(3) . 3_445
C1 O2 Ag1 117.9(3) . 4_546
C5 S1 C4 101.4(2) . .
C5 S1 Ag1 101.51(19) . .
C4 S1 Ag1 102.57(15) . .

loop_
_geom_bond_atom_site_label_1
_geom_bond_atom_site_label_2
_geom_bond_distance
_geom_bond_site_symmetry_2
Ag1 O2 2.209(4) 4_556
Ag1 O1 2.345(3) 3
Ag1 S1 2.4969(13) .
Ag1 Ag1 2.8987(9) 2_656
Ag1 S1 2.9940(14) 1_565
C1 O2 1.260(6) .
C1 O1 1.261(6) .
C1 C2 1.525(7) .
C2 N1 1.481(6) .
C2 C3 1.527(6) .
C2 H2 1.0000 .
C3 C4 1.516(6) .
C3 H3A 0.9900 .
C3 H3B 0.9900 .
C4 S1 1.813(4) .
C4 H4A 0.9900 .
C4 H4B 0.9900 .
C5 S1 1.792(5) .
C5 H5A 0.9800 .
C5 H5B 0.9800 .
C5 H5C 0.9800 .
C6 O3 1.250(9) .
C6 N1 1.321(7) .
C6 C7 1.503(8) .
C7 H7A 0.9800 .
C7 H7B 0.9800 .
C7 H7C 0.9800 .
N1 H1N 0.8800 .
O1 Ag1 2.345(3) 3_445
O2 Ag1 2.209(4) 4_546

loop_
_geom_hbond_atom_site_label_D
_geom_hbond_atom_site_label_H
_geom_hbond_atom_site_label_A
_geom_hbond_distance_DH
_geom_hbond_distance_HA
_geom_hbond_distance_DA
_geom_hbond_angle_DHA
_geom_hbond_site_symmetry_A
N1 H1N O3 0.88 2.13 2.909(6) 147.1 1_545
